data_2226554
loop_
_publ_author_name
'Hu, Xiaoming'
'Yu, Jianghua'
'Yuan, Limin'

_publ_section_title
;
 Dimethyl 2,2'-[ethane-1,2-diylbis(sulfanediyl)]dibenzoate
;
_journal_coeditor_code JH2166
_journal_issue 7
_journal_name_full 'Acta Crystallographica Section E'
_journal_page_first o1675
_journal_paper_doi 10.1107/S1600536810022403
_journal_volume 66
_journal_year 2010
_chemical_formula_iupac 'C18 H18 O4 S2'
_chemical_formula_moiety 'C18 H18 O4 S2'
_chemical_formula_sum 'C18 H18 O4 S2'
_chemical_formula_weight 362.44
_chemical_name_systematic
;
Dimethyl 2,2'-[ethane-1,2-diylbis(sulfanediyl)]dibenzoate
;
_space_group_IT_number 5
_symmetry_cell_setting monoclinic
_symmetry_space_group_name_Hall 'C 2y'
_symmetry_space_group_name_H-M 'C 1 2 1'
_atom_sites_solution_hydrogens geom
_atom_sites_solution_primary direct
_atom_sites_solution_secondary difmap
_audit_creation_method SHELXL-97
_cell_angle_alpha 90.00
_cell_angle_beta 120.662(2)
_cell_angle_gamma 90.00
_cell_formula_units_Z 2
_cell_length_a 15.077(3)
_cell_length_b 5.3913(10)
_cell_length_c 12.495(2)
_cell_measurement_reflns_used 2178
_cell_measurement_temperature 296(2)
_cell_measurement_theta_max 27.441
_cell_measurement_theta_min 2.718
_cell_volume 873.7(3)
_computing_cell_refinement 'SAINT (Bruker, 2006)'
_computing_data_collection 'APEX2 (Bruker, 2006)'
_computing_data_reduction 'SAINT (Bruker, 2006)'
_computing_molecular_graphics 'DIAMOND (Brandenburg, 2000)'
_computing_publication_material 'publCIF (Westrip, 2010)'
_computing_structure_refinement 'SHELXTL (Sheldrick, 2008)'
_computing_structure_solution 'SHELXTL (Sheldrick, 2008)'
_diffrn_ambient_temperature 296(2)
_diffrn_measured_fraction_theta_full 0.996
_diffrn_measured_fraction_theta_max 0.996
_diffrn_measurement_device_type 'Bruker SMART APEXII diffractometer'
_diffrn_measurement_method '\w scans'
_diffrn_radiation_monochromator graphite
_diffrn_radiation_source 'fine-focus sealed tube'
_diffrn_radiation_type MoK\a
_diffrn_radiation_wavelength 0.71073
_diffrn_reflns_av_R_equivalents 0.0232
_diffrn_reflns_av_sigmaI/netI 0.0306
_diffrn_reflns_limit_h_max 18
_diffrn_reflns_limit_h_min -19
_diffrn_reflns_limit_k_max 6
_diffrn_reflns_limit_k_min -6
_diffrn_reflns_limit_l_max 16
_diffrn_reflns_limit_l_min -16
_diffrn_reflns_number 3836
_diffrn_reflns_theta_full 27.51
_diffrn_reflns_theta_max 27.51
_diffrn_reflns_theta_min 1.89
_exptl_absorpt_coefficient_mu 0.323
_exptl_absorpt_correction_T_max 0.9323
_exptl_absorpt_correction_T_min 0.8499
_exptl_absorpt_correction_type multi-scan
_exptl_absorpt_process_details '(SADABS; Bruker, 2006)'
_exptl_crystal_colour Colourless
_exptl_crystal_density_diffrn 1.378
_exptl_crystal_density_method 'not measured'
_exptl_crystal_description Block
_exptl_crystal_F_000 380
_exptl_crystal_size_max 0.52
_exptl_crystal_size_mid 0.32
_exptl_crystal_size_min 0.22
_refine_diff_density_max 0.230
_refine_diff_density_min -0.150
_refine_ls_abs_structure_details 'Flack (1983), 834 Friedel pairs'
_refine_ls_abs_structure_Flack -0.02(7)
_refine_ls_extinction_method none
_refine_ls_goodness_of_fit_ref 1.075
_refine_ls_hydrogen_treatment constr
_refine_ls_matrix_type full
_refine_ls_number_parameters 110
_refine_ls_number_reflns 1948
_refine_ls_number_restraints 1
_refine_ls_restrained_S_all 1.075
_refine_ls_R_factor_all 0.0335
_refine_ls_R_factor_gt 0.0316
_refine_ls_shift/su_max 0.000
_refine_ls_shift/su_mean 0.000
_refine_ls_structure_factor_coef Fsqd
_refine_ls_weighting_details 'calc w=1/[\s^2^(Fo^2^)+(0.0441P)^2^+0.1272P] where P=(Fo^2^+2Fc^2^)/3'
_refine_ls_weighting_scheme calc
_refine_ls_wR_factor_gt 0.0797
_refine_ls_wR_factor_ref 0.0819
_reflns_number_gt 1864
_reflns_number_total 1948
_reflns_threshold_expression I>2sigma(I)
_cod_data_source_file jh2166.cif
_cod_data_source_block I
_cod_original_cell_volume 873.6(3)
_cod_original_sg_symbol_H-M 'C 2'
_cod_database_code 2226554
_cod_database_fobs_code 2226554

loop_
_symmetry_equiv_pos_as_xyz
'x, y, z'
'-x, y, -z'
'x+1/2, y+1/2, z'
'-x+1/2, y+1/2, -z'

loop_
_atom_site_type_symbol
_atom_site_label
_atom_site_fract_x
_atom_site_fract_y
_atom_site_fract_z
_atom_site_U_iso_or_equiv
_atom_site_adp_type
_atom_site_calc_flag
_atom_site_refinement_flags
_atom_site_occupancy
_atom_site_disorder_assembly
_atom_site_disorder_group
C C1 0.24609(11) 0.0317(4) 0.17607(14) 0.0440(3) Uani d . 1 . .
C C2 0.31876(12) 0.1986(4) 0.26461(15) 0.0455(4) Uani d . 1 . .
C C3 0.42223(14) 0.1865(5) 0.29514(18) 0.0590(5) Uani d . 1 . .
H H3 0.4700 0.2970 0.3530 0.071 Uiso calc R 1 . .
C C4 0.45387(16) 0.0121(6) 0.2402(2) 0.0689(7) Uani d . 1 . .
H H4 0.5224 0.0062 0.2606 0.083 Uiso calc R 1 . .
C C5 0.38363(18) -0.1516(5) 0.1556(2) 0.0694(7) Uani d . 1 . .
H H5 0.4051 -0.2695 0.1192 0.083 Uiso calc R 1 . .
C C6 0.28109(16) -0.1440(4) 0.12343(19) 0.0577(5) Uani d . 1 . .
H H6 0.2348 -0.2574 0.0660 0.069 Uiso calc R 1 . .
C C7 0.28831(13) 0.3846(4) 0.32683(16) 0.0478(4) Uani d . 1 . .
C C8 0.05804(14) -0.2095(4) 0.02558(17) 0.0525(4) Uani d . 1 . .
H H8A 0.0717 -0.1916 -0.0420 0.063 Uiso calc R 1 . .
H H8B 0.0879 -0.3649 0.0679 0.063 Uiso calc R 1 . .
C C9 0.3458(2) 0.6901(7) 0.4813(3) 0.0898(8) Uani d . 1 . .
H H9A 0.2859 0.7821 0.4230 0.135 Uiso calc R 1 . .
H H9B 0.4035 0.8008 0.5233 0.135 Uiso calc R 1 . .
H H9C 0.3330 0.6119 0.5411 0.135 Uiso calc R 1 . .
O O1 0.36822(11) 0.5052(4) 0.41658(15) 0.0793(5) Uani d . 1 . .
O O2 0.20111(11) 0.4248(3) 0.30111(15) 0.0675(4) Uani d . 1 . .
S S1 0.11495(3) 0.04719(7) 0.13359(4) 0.04790(14) Uani d . 1 . .

loop_
_atom_site_aniso_label
_atom_site_aniso_U_11
_atom_site_aniso_U_22
_atom_site_aniso_U_33
_atom_site_aniso_U_12
_atom_site_aniso_U_13
_atom_site_aniso_U_23
C1 0.0394(7) 0.0510(9) 0.0398(7) 0.0110(9) 0.0188(6) 0.0069(9)
C2 0.0355(8) 0.0578(11) 0.0388(8) 0.0087(7) 0.0157(7) 0.0098(7)
C3 0.0380(9) 0.0805(14) 0.0535(10) 0.0051(9) 0.0198(8) 0.0137(10)
C4 0.0461(10) 0.100(2) 0.0675(12) 0.0304(14) 0.0340(9) 0.0303(14)
C5 0.0659(14) 0.0845(17) 0.0697(14) 0.0365(12) 0.0433(12) 0.0199(12)
C6 0.0567(11) 0.0623(12) 0.0551(11) 0.0187(10) 0.0292(9) 0.0041(9)
C7 0.0387(9) 0.0555(11) 0.0409(8) -0.0024(8) 0.0143(7) 0.0010(8)
C8 0.0529(10) 0.0413(9) 0.0474(10) 0.0051(8) 0.0141(8) -0.0028(7)
C9 0.0861(18) 0.0898(19) 0.0753(16) -0.0203(16) 0.0279(14) -0.0349(16)
O1 0.0477(7) 0.1046(15) 0.0671(8) -0.0113(9) 0.0159(6) -0.0323(10)
O2 0.0418(7) 0.0789(10) 0.0765(9) -0.0027(7) 0.0264(7) -0.0284(8)
S1 0.03542(19) 0.0520(2) 0.0488(2) 0.0033(2) 0.01601(15) -0.0082(2)

loop_
_atom_type_symbol
_atom_type_description
_atom_type_scat_dispersion_real
_atom_type_scat_dispersion_imag
_atom_type_scat_source
C C 0.0033 0.0016 'International Tables Vol C Tables 4.2.6.8 and 6.1.1.4'
H H 0.0000 0.0000 'International Tables Vol C Tables 4.2.6.8 and 6.1.1.4'
O O 0.0106 0.0060 'International Tables Vol C Tables 4.2.6.8 and 6.1.1.4'
S S 0.1246 0.1234 'International Tables Vol C Tables 4.2.6.8 and 6.1.1.4'

loop_
_geom_angle_atom_site_label_1
_geom_angle_atom_site_label_2
_geom_angle_atom_site_label_3
_geom_angle_site_symmetry_1
_geom_angle_site_symmetry_3
_geom_angle
_geom_angle_publ_flag
C6 C1 C2 . . 118.08(15) ?
C6 C1 S1 . . 121.47(16) ?
C2 C1 S1 . . 120.44(14) ?
C3 C2 C1 . . 119.52(18) ?
C3 C2 C7 . . 119.22(18) ?
C1 C2 C7 . . 121.26(14) ?
C4 C3 C2 . . 120.8(2) ?
C4 C3 H3 . . 119.6 ?
C2 C3 H3 . . 119.6 ?
C5 C4 C3 . . 119.61(18) ?
C5 C4 H4 . . 120.2 ?
C3 C4 H4 . . 120.2 ?
C4 C5 C6 . . 120.9(2) ?
C4 C5 H5 . . 119.5 ?
C6 C5 H5 . . 119.5 ?
C5 C6 C1 . . 121.0(2) ?
C5 C6 H6 . . 119.5 ?
C1 C6 H6 . . 119.5 ?
O2 C7 O1 . . 122.42(19) ?
O2 C7 C2 . . 124.88(16) ?
O1 C7 C2 . . 112.71(16) ?
C8 C8 S1 2 . 108.52(12) ?
C8 C8 H8A 2 . 110.0 ?
S1 C8 H8A . . 110.0 ?
C8 C8 H8B 2 . 110.0 ?
S1 C8 H8B . . 110.0 ?
H8A C8 H8B . . 108.4 ?
O1 C9 H9A . . 109.5 ?
O1 C9 H9B . . 109.5 ?
H9A C9 H9B . . 109.5 ?
O1 C9 H9C . . 109.5 ?
H9A C9 H9C . . 109.5 ?
H9B C9 H9C . . 109.5 ?
C7 O1 C9 . . 116.51(17) ?
C1 S1 C8 . . 102.68(10) ?

loop_
_geom_bond_atom_site_label_1
_geom_bond_atom_site_label_2
_geom_bond_site_symmetry_2
_geom_bond_distance
_geom_bond_publ_flag
C1 C6 . 1.401(3) ?
C1 C2 . 1.413(3) ?
C1 S1 . 1.7685(15) ?
C2 C3 . 1.406(2) ?
C2 C7 . 1.478(3) ?
C3 C4 . 1.384(4) ?
C3 H3 . 0.9300 ?
C4 C5 . 1.370(4) ?
C4 H4 . 0.9300 ?
C5 C6 . 1.386(3) ?
C5 H5 . 0.9300 ?
C6 H6 . 0.9300 ?
C7 O2 . 1.203(2) ?
C7 O1 . 1.324(2) ?
C8 C8 2 1.527(4) ?
C8 S1 . 1.8143(19) ?
C8 H8A . 0.9700 ?
C8 H8B . 0.9700 ?
C9 O1 . 1.429(3) ?
C9 H9A . 0.9600 ?
C9 H9B . 0.9600 ?
C9 H9C . 0.9600 ?

loop_
_geom_hbond_atom_site_label_D
_geom_hbond_atom_site_label_H
_geom_hbond_atom_site_label_A
_geom_hbond_site_symmetry_A
_geom_hbond_distance_DH
_geom_hbond_distance_HA
_geom_hbond_distance_DA
_geom_hbond_angle_DHA
_geom_hbond_publ_flag
C3 H3 O1 . 0.93 2.34 2.679(3) 100.9 n
C4 H4 O2 3_545 0.93 2.51 3.435(2) 171.2 y

loop_
_geom_torsion_atom_site_label_1
_geom_torsion_atom_site_label_2
_geom_torsion_atom_site_label_3
_geom_torsion_atom_site_label_4
_geom_torsion_site_symmetry_1
_geom_torsion_site_symmetry_2
_geom_torsion_site_symmetry_3
_geom_torsion_site_symmetry_4
_geom_torsion
_geom_torsion_publ_flag
C6 C1 C2 C3 . . . . 1.1(3) ?
S1 C1 C2 C3 . . . . -178.69(15) ?
C6 C1 C2 C7 . . . . -178.26(18) ?
S1 C1 C2 C7 . . . . 1.9(2) ?
C1 C2 C3 C4 . . . . -0.4(3) ?
C7 C2 C3 C4 . . . . 178.97(18) ?
C2 C3 C4 C5 . . . . -0.4(3) ?
C3 C4 C5 C6 . . . . 0.5(3) ?
C4 C5 C6 C1 . . . . 0.3(3) ?
C2 C1 C6 C5 . . . . -1.1(3) ?
S1 C1 C6 C5 . . . . 178.76(16) ?
C3 C2 C7 O2 . . . . 173.83(19) ?
C1 C2 C7 O2 . . . . -6.8(3) ?
C3 C2 C7 O1 . . . . -6.6(3) ?
C1 C2 C7 O1 . . . . 172.80(18) ?
O2 C7 O1 C9 . . . . -0.9(3) ?
C2 C7 O1 C9 . . . . 179.6(2) ?
C6 C1 S1 C8 . . . . 2.60(18) ?
C2 C1 S1 C8 . . . . -177.58(15) ?
C8 C8 S1 C1 2 . . . -176.60(15) ?
